data_2236291
loop_
_publ_author_name
'Sun, Jingya'

_publ_section_title
;
 4-Dimethylamino-<i>N</i>'-(2-hydroxy-4-methoxybenzylidene)benzohydrazide
 methanol monosolvate
;
_journal_coeditor_code HB6963
_journal_issue 10
_journal_name_full 'Acta Crystallographica Section E'
_journal_page_first o2998
_journal_paper_doi 10.1107/S1600536812039906
_journal_volume 68
_journal_year 2012
_chemical_formula_iupac 'C17 H19 N3 O3, C H4 O'
_chemical_formula_moiety 'C17 H19 N3 O3, C H4 O'
_chemical_formula_sum 'C18 H23 N3 O4'
_chemical_formula_weight 345.39
_chemical_name_systematic
;
4-Dimethylamino-<i>N</i>'-(2-hydroxy-4-methoxybenzylidene)benzohydrazide
methanol monosolvate
;
_space_group_IT_number 14
_symmetry_cell_setting monoclinic
_symmetry_space_group_name_Hall '-P 2ybc'
_symmetry_space_group_name_H-M 'P 1 21/c 1'
_atom_sites_solution_hydrogens geom
_atom_sites_solution_primary direct
_atom_sites_solution_secondary difmap
_audit_creation_method SHELXL-97
_cell_angle_alpha 90.00
_cell_angle_beta 100.495(2)
_cell_angle_gamma 90.00
_cell_formula_units_Z 8
_cell_length_a 7.7426(17)
_cell_length_b 23.473(2)
_cell_length_c 20.1975(16)
_cell_measurement_reflns_used 2668
_cell_measurement_temperature 298(2)
_cell_measurement_theta_max 24.5
_cell_measurement_theta_min 2.2
_cell_volume 3609.3(9)
_computing_cell_refinement 'SAINT (Bruker, 2007)'
_computing_data_collection 'SMART (Bruker, 2007)'
_computing_data_reduction 'SAINT (Bruker, 2007)'
_computing_molecular_graphics 'SHELXTL (Sheldrick, 2008)'
_computing_publication_material 'SHELXTL (Sheldrick, 2008)'
_computing_structure_refinement 'SHELXTL (Sheldrick, 2008)'
_computing_structure_solution 'SHELXTL (Sheldrick, 2008)'
_diffrn_ambient_temperature 298(2)
_diffrn_measured_fraction_theta_full 0.992
_diffrn_measured_fraction_theta_max 0.992
_diffrn_measurement_device_type 'Bruker SMART CCD'
_diffrn_measurement_method '\w scans'
_diffrn_radiation_monochromator graphite
_diffrn_radiation_source 'fine-focus sealed tube'
_diffrn_radiation_type MoK\a
_diffrn_radiation_wavelength 0.71073
_diffrn_reflns_av_R_equivalents 0.0511
_diffrn_reflns_av_sigmaI/netI 0.0748
_diffrn_reflns_limit_h_max 9
_diffrn_reflns_limit_h_min -8
_diffrn_reflns_limit_k_max 28
_diffrn_reflns_limit_k_min -27
_diffrn_reflns_limit_l_max 18
_diffrn_reflns_limit_l_min -24
_diffrn_reflns_number 17259
_diffrn_reflns_theta_full 25.50
_diffrn_reflns_theta_max 25.50
_diffrn_reflns_theta_min 2.23
_diffrn_standards_number 0
_exptl_absorpt_coefficient_mu 0.091
_exptl_absorpt_correction_T_max 0.9865
_exptl_absorpt_correction_T_min 0.9847
_exptl_absorpt_correction_type multi-scan
_exptl_absorpt_process_details '(SADABS; Bruker, 2001)'
_exptl_crystal_colour colorless
_exptl_crystal_density_diffrn 1.271
_exptl_crystal_density_method 'not measured'
_exptl_crystal_description block
_exptl_crystal_F_000 1472
_exptl_crystal_size_max 0.17
_exptl_crystal_size_mid 0.15
_exptl_crystal_size_min 0.15
_refine_diff_density_max 0.147
_refine_diff_density_min -0.164
_refine_ls_extinction_method none
_refine_ls_goodness_of_fit_ref 0.989
_refine_ls_hydrogen_treatment mixed
_refine_ls_matrix_type full
_refine_ls_number_parameters 471
_refine_ls_number_reflns 6668
_refine_ls_number_restraints 3
_refine_ls_restrained_S_all 0.989
_refine_ls_R_factor_all 0.1480
_refine_ls_R_factor_gt 0.0520
_refine_ls_shift/su_max 0.000
_refine_ls_shift/su_mean 0.000
_refine_ls_structure_factor_coef Fsqd
_refine_ls_weighting_details 'calc w=1/[\s^2^(Fo^2^)+(0.0599P)^2^] where P=(Fo^2^+2Fc^2^)/3'
_refine_ls_weighting_scheme calc
_refine_ls_wR_factor_gt 0.1124
_refine_ls_wR_factor_ref 0.1552
_reflns_number_gt 2824
_reflns_number_total 6668
_reflns_threshold_expression I>2\s(I)
_cod_data_source_file hb6963.cif
_cod_data_source_block I
_cod_original_sg_symbol_H-M 'P 21/c'
_cod_database_code 2236291
_cod_database_fobs_code 2236291

loop_
_symmetry_equiv_pos_as_xyz
'x, y, z'
'-x, y+1/2, -z+1/2'
'-x, -y, -z'
'x, -y-1/2, z-1/2'

loop_
_atom_site_type_symbol
_atom_site_label
_atom_site_fract_x
_atom_site_fract_y
_atom_site_fract_z
_atom_site_U_iso_or_equiv
_atom_site_adp_type
_atom_site_calc_flag
_atom_site_refinement_flags
_atom_site_occupancy
_atom_site_symmetry_multiplicity
N N1 0.3235(3) 0.69983(10) 0.90099(12) 0.0533(7) Uani d . 1 1
N N2 0.2735(3) 0.69032(10) 0.83293(13) 0.0554(7) Uani d D 1 1
N N3 -0.0477(3) 0.68909(11) 0.51462(14) 0.0602(7) Uani d . 1 1
N N4 0.3574(3) 0.54206(11) 0.19498(13) 0.0604(7) Uani d . 1 1
N N5 0.3984(4) 0.55391(11) 0.26325(14) 0.0612(7) Uani d D 1 1
N N6 0.7055(4) 0.57953(12) 0.58081(15) 0.0696(8) Uani d . 1 1
O O1 0.3173(3) 0.75604(9) 1.01077(10) 0.0795(7) Uani d . 1 1
H H1 0.2915 0.7486 0.9705 0.119 Uiso calc R 1 1
O O2 0.0887(3) 0.76477(9) 0.82402(10) 0.0768(7) Uani d . 1 1
O O3 0.6142(3) 0.67343(9) 1.21576(11) 0.0720(7) Uani d . 1 1
O O4 0.3881(3) 0.49011(10) 0.08124(10) 0.0745(7) Uani d . 1 1
H H4 0.4112 0.4965 0.1218 0.112 Uiso calc R 1 1
O O5 0.6060(3) 0.48503(10) 0.27995(11) 0.0850(8) Uani d . 1 1
O O6 0.0622(3) 0.56832(9) -0.12049(11) 0.0744(7) Uani d . 1 1
O O7 0.4931(3) 0.39331(12) 0.20641(14) 0.1030(9) Uani d . 1 1
H H7 0.5105 0.4225 0.2290 0.154 Uiso calc R 1 1
O O8 1.1189(4) 0.62247(10) 0.29899(13) 0.0873(8) Uani d D 1 1
C C1 0.5549(6) 0.71737(17) 1.25440(18) 0.1079(14) Uani d . 1 1
H H1A 0.5902 0.7537 1.2395 0.162 Uiso calc R 1 1
H H1B 0.6052 0.7122 1.3011 0.162 Uiso calc R 1 1
H H1C 0.4291 0.7160 1.2488 0.162 Uiso calc R 1 1
C C2 0.5658(4) 0.67530(13) 1.14705(16) 0.0512(8) Uani d . 1 1
C C3 0.4607(4) 0.71645(13) 1.11238(16) 0.0544(8) Uani d . 1 1
H H3 0.4181 0.7460 1.1355 0.065 Uiso calc R 1 1
C C4 0.4182(4) 0.71381(12) 1.04274(16) 0.0512(8) Uani d . 1 1
C C5 0.4783(4) 0.66948(12) 1.00711(15) 0.0454(7) Uani d . 1 1
C C6 0.5853(4) 0.62875(12) 1.04426(16) 0.0543(8) Uani d . 1 1
H H6 0.6275 0.5988 1.0217 0.065 Uiso calc R 1 1
C C7 0.6304(4) 0.63133(13) 1.11282(17) 0.0580(9) Uani d . 1 1
H H7A 0.7038 0.6039 1.1363 0.070 Uiso calc R 1 1
C C8 0.4254(4) 0.66316(12) 0.93510(15) 0.0506(8) Uani d . 1 1
H H8A 0.4656 0.6323 0.9134 0.061 Uiso calc R 1 1
C C9 0.1532(4) 0.72512(13) 0.79644(16) 0.0527(8) Uani d . 1 1
C C10 0.1034(4) 0.71363(12) 0.72368(15) 0.0473(7) Uani d . 1 1
C C11 -0.0104(4) 0.75043(13) 0.68370(16) 0.0564(8) Uani d . 1 1
H H11 -0.0556 0.7813 0.7038 0.068 Uiso calc R 1 1
C C12 -0.0592(4) 0.74306(13) 0.61545(16) 0.0568(8) Uani d . 1 1
H H12 -0.1351 0.7692 0.5907 0.068 Uiso calc R 1 1
C C13 0.0023(4) 0.69717(12) 0.58217(16) 0.0477(8) Uani d . 1 1
C C14 0.1173(4) 0.65991(13) 0.62233(16) 0.0557(8) Uani d . 1 1
H H14 0.1623 0.6289 0.6024 0.067 Uiso calc R 1 1
C C15 0.1656(4) 0.66801(13) 0.69059(16) 0.0569(8) Uani d . 1 1
H H15 0.2423 0.6422 0.7155 0.068 Uiso calc R 1 1
C C16 -0.1515(5) 0.73097(15) 0.47253(16) 0.0873(12) Uani d . 1 1
H H16A -0.2615 0.7361 0.4873 0.131 Uiso calc R 1 1
H H16B -0.1727 0.7181 0.4266 0.131 Uiso calc R 1 1
H H16C -0.0892 0.7665 0.4757 0.131 Uiso calc R 1 1
C C17 0.0302(4) 0.64438(14) 0.48000(16) 0.0737(10) Uani d . 1 1
H H17A 0.1555 0.6490 0.4880 0.111 Uiso calc R 1 1
H H17B -0.0147 0.6467 0.4325 0.111 Uiso calc R 1 1
H H17C 0.0013 0.6079 0.4965 0.111 Uiso calc R 1 1
C C18 0.1354(5) 0.52835(15) -0.16021(16) 0.0790(11) Uani d . 1 1
H H18A 0.2609 0.5322 -0.1518 0.118 Uiso calc R 1 1
H H18B 0.0903 0.5353 -0.2070 0.118 Uiso calc R 1 1
H H18C 0.1045 0.4905 -0.1487 0.118 Uiso calc R 1 1
C C19 0.1098(4) 0.56550(13) -0.05226(16) 0.0534(8) Uani d . 1 1
C C20 0.2268(4) 0.52696(12) -0.01860(15) 0.0510(8) Uani d . 1 1
H H20 0.2775 0.4997 -0.0424 0.061 Uiso calc R 1 1
C C21 0.2693(4) 0.52866(12) 0.05111(15) 0.0489(8) Uani d . 1 1
C C22 0.1962(4) 0.56981(13) 0.08811(16) 0.0508(8) Uani d . 1 1
C C23 0.0771(4) 0.60764(14) 0.05194(18) 0.0653(9) Uani d . 1 1
H H23 0.0263 0.6352 0.0753 0.078 Uiso calc R 1 1
C C24 0.0313(4) 0.60594(14) -0.01701(18) 0.0686(10) Uani d . 1 1
H H24 -0.0508 0.6314 -0.0397 0.082 Uiso calc R 1 1
C C25 0.2455(4) 0.57557(14) 0.15955(17) 0.0580(9) Uani d . 1 1
H H25 0.1950 0.6045 0.1811 0.070 Uiso calc R 1 1
C C26 0.5289(4) 0.52472(15) 0.30257(17) 0.0611(9) Uani d . 1 1
C C27 0.5723(4) 0.54179(13) 0.37413(15) 0.0506(8) Uani d . 1 1
C C28 0.6851(4) 0.50770(13) 0.41801(18) 0.0608(9) Uani d . 1 1
H H28 0.7325 0.4756 0.4011 0.073 Uiso calc R 1 1
C C29 0.7299(4) 0.51937(14) 0.48550(18) 0.0628(9) Uani d . 1 1
H H29 0.8064 0.4952 0.5131 0.075 Uiso calc R 1 1
C C30 0.6623(4) 0.56715(13) 0.51346(17) 0.0538(8) Uani d . 1 1
C C31 0.5490(4) 0.60199(13) 0.46922(16) 0.0587(9) Uani d . 1 1
H H31 0.5019 0.6343 0.4859 0.070 Uiso calc R 1 1
C C32 0.5057(4) 0.58973(13) 0.40179(16) 0.0582(8) Uani d . 1 1
H H32 0.4301 0.6140 0.3738 0.070 Uiso calc R 1 1
C C33 0.8215(5) 0.54243(16) 0.62615(17) 0.0867(12) Uani d . 1 1
H H33A 0.7738 0.5046 0.6236 0.130 Uiso calc R 1 1
H H33B 0.8325 0.5564 0.6714 0.130 Uiso calc R 1 1
H H33C 0.9351 0.5418 0.6135 0.130 Uiso calc R 1 1
C C34 0.6210(5) 0.62570(16) 0.61016(16) 0.0859(12) Uani d . 1 1
H H34A 0.6260 0.6597 0.5842 0.129 Uiso calc R 1 1
H H34B 0.6804 0.6320 0.6556 0.129 Uiso calc R 1 1
H H34C 0.5006 0.6160 0.6101 0.129 Uiso calc R 1 1
C C35 0.3141(6) 0.38195(18) 0.19206(19) 0.1043(13) Uani d . 1 1
H H35A 0.2725 0.3744 0.2332 0.156 Uiso calc R 1 1
H H35B 0.2929 0.3493 0.1631 0.156 Uiso calc R 1 1
H H35C 0.2530 0.4143 0.1700 0.156 Uiso calc R 1 1
C C36 0.9621(5) 0.59350(15) 0.29735(18) 0.0885(12) Uani d . 1 1
H H36A 0.9487 0.5843 0.3424 0.133 Uiso calc R 1 1
H H36B 0.9630 0.5591 0.2718 0.133 Uiso calc R 1 1
H H36C 0.8660 0.6171 0.2767 0.133 Uiso calc R 1 1
H H5 0.332(3) 0.5805(10) 0.2794(14) 0.080 Uiso d D 1 1
H H2 0.322(4) 0.6604(9) 0.8149(14) 0.080 Uiso d D 1 1
H H8 1.111(4) 0.6578(5) 0.3071(16) 0.080 Uiso d D 1 1

loop_
_atom_site_aniso_label
_atom_site_aniso_U_11
_atom_site_aniso_U_22
_atom_site_aniso_U_33
_atom_site_aniso_U_12
_atom_site_aniso_U_13
_atom_site_aniso_U_23
N1 0.0622(17) 0.0529(17) 0.0454(17) 0.0059(14) 0.0117(14) 0.0018(13)
N2 0.0665(18) 0.0524(17) 0.0481(18) 0.0108(14) 0.0130(14) 0.0002(14)
N3 0.0622(18) 0.0633(18) 0.0543(19) -0.0036(15) 0.0084(15) -0.0047(15)
N4 0.0623(18) 0.0714(19) 0.0503(18) -0.0068(15) 0.0176(15) -0.0111(15)
N5 0.065(2) 0.070(2) 0.0523(19) 0.0044(16) 0.0185(15) -0.0103(15)
N6 0.073(2) 0.075(2) 0.058(2) -0.0117(17) 0.0062(16) 0.0013(17)
O1 0.0999(18) 0.0718(16) 0.0644(16) 0.0451(14) 0.0085(15) 0.0004(13)
O2 0.1041(19) 0.0646(15) 0.0652(16) 0.0290(14) 0.0249(13) -0.0010(12)
O3 0.0746(16) 0.0834(17) 0.0538(16) 0.0110(13) 0.0011(12) -0.0018(13)
O4 0.0840(17) 0.0817(16) 0.0571(14) 0.0341(14) 0.0109(13) 0.0050(13)
O5 0.0789(17) 0.0893(18) 0.0877(18) 0.0206(15) 0.0171(14) -0.0301(14)
O6 0.0779(16) 0.0812(17) 0.0595(17) 0.0227(13) 0.0001(13) -0.0020(13)
O7 0.0803(19) 0.111(2) 0.106(2) 0.0428(17) -0.0134(15) -0.0483(17)
O8 0.0804(18) 0.0752(17) 0.111(2) 0.0111(17) 0.0290(15) -0.0145(17)
C1 0.141(4) 0.122(3) 0.061(3) 0.038(3) 0.018(2) -0.025(2)
C2 0.0460(19) 0.056(2) 0.051(2) 0.0013(16) 0.0081(16) 0.0001(17)
C3 0.054(2) 0.052(2) 0.058(2) 0.0100(16) 0.0113(17) -0.0076(17)
C4 0.0509(19) 0.0454(19) 0.057(2) 0.0111(16) 0.0084(16) 0.0018(16)
C5 0.0436(18) 0.0411(18) 0.052(2) 0.0047(14) 0.0102(15) 0.0003(15)
C6 0.054(2) 0.0452(19) 0.064(2) 0.0073(16) 0.0128(17) -0.0025(17)
C7 0.055(2) 0.051(2) 0.065(2) 0.0115(16) 0.0036(18) 0.0029(17)
C8 0.054(2) 0.0438(19) 0.057(2) 0.0027(16) 0.0184(17) -0.0041(16)
C9 0.059(2) 0.048(2) 0.054(2) 0.0070(17) 0.0181(18) 0.0089(17)
C10 0.0499(19) 0.0454(19) 0.049(2) 0.0026(15) 0.0161(15) 0.0003(16)
C11 0.057(2) 0.053(2) 0.061(2) 0.0087(16) 0.0156(17) 0.0002(17)
C12 0.056(2) 0.054(2) 0.059(2) 0.0055(16) 0.0054(17) 0.0075(17)
C13 0.0464(19) 0.0447(19) 0.053(2) -0.0072(15) 0.0131(16) -0.0031(16)
C14 0.058(2) 0.051(2) 0.058(2) 0.0076(17) 0.0125(17) -0.0030(17)
C15 0.057(2) 0.057(2) 0.056(2) 0.0081(17) 0.0094(17) 0.0034(17)
C16 0.108(3) 0.088(3) 0.060(3) 0.008(2) 0.003(2) 0.007(2)
C17 0.079(3) 0.077(2) 0.067(2) -0.010(2) 0.019(2) -0.018(2)
C18 0.086(3) 0.092(3) 0.060(2) 0.011(2) 0.013(2) -0.015(2)
C19 0.053(2) 0.054(2) 0.052(2) 0.0014(17) 0.0064(17) -0.0031(17)
C20 0.0523(19) 0.0474(19) 0.055(2) 0.0057(16) 0.0135(16) -0.0053(16)
C21 0.0458(19) 0.052(2) 0.050(2) 0.0017(16) 0.0113(16) 0.0011(16)
C22 0.0448(19) 0.055(2) 0.055(2) 0.0002(16) 0.0167(16) -0.0076(17)
C23 0.067(2) 0.063(2) 0.068(3) 0.0169(19) 0.0171(19) -0.0124(19)
C24 0.065(2) 0.067(2) 0.072(3) 0.0197(19) 0.0073(19) -0.004(2)
C25 0.055(2) 0.062(2) 0.061(2) -0.0026(18) 0.0235(18) -0.0105(18)
C26 0.055(2) 0.064(2) 0.068(2) -0.0046(19) 0.0207(19) -0.010(2)
C27 0.0464(19) 0.053(2) 0.055(2) -0.0017(16) 0.0147(16) -0.0066(17)
C28 0.059(2) 0.045(2) 0.079(3) -0.0008(17) 0.0142(19) -0.0073(19)
C29 0.055(2) 0.058(2) 0.073(3) 0.0027(17) 0.0046(19) 0.0102(19)
C30 0.0457(19) 0.057(2) 0.059(2) -0.0125(17) 0.0114(17) 0.0021(19)
C31 0.060(2) 0.055(2) 0.062(2) 0.0021(17) 0.0131(18) -0.0107(18)
C32 0.059(2) 0.057(2) 0.057(2) 0.0045(17) 0.0085(17) -0.0022(17)
C33 0.083(3) 0.102(3) 0.069(3) -0.013(2) -0.001(2) 0.021(2)
C34 0.091(3) 0.108(3) 0.061(2) -0.011(3) 0.018(2) -0.015(2)
C35 0.104(3) 0.127(4) 0.080(3) 0.014(3) 0.014(2) -0.001(3)
C36 0.090(3) 0.080(3) 0.089(3) -0.003(2) 0.000(2) -0.017(2)

loop_
_atom_type_symbol
_atom_type_description
_atom_type_scat_dispersion_real
_atom_type_scat_dispersion_imag
_atom_type_scat_source
C C 0.0033 0.0016 'International Tables Vol C Tables 4.2.6.8 and 6.1.1.4'
H H 0.0000 0.0000 'International Tables Vol C Tables 4.2.6.8 and 6.1.1.4'
N N 0.0061 0.0033 'International Tables Vol C Tables 4.2.6.8 and 6.1.1.4'
O O 0.0106 0.0060 'International Tables Vol C Tables 4.2.6.8 and 6.1.1.4'

loop_
_geom_angle_atom_site_label_1
_geom_angle_atom_site_label_2
_geom_angle_atom_site_label_3
_geom_angle
C8 N1 N2 117.5(3)
C9 N2 N1 119.1(3)
C9 N2 H2 123(2)
N1 N2 H2 118(2)
C13 N3 C16 121.4(3)
C13 N3 C17 121.1(3)
C16 N3 C17 116.4(3)
C25 N4 N5 116.1(3)
C26 N5 N4 119.6(3)
C26 N5 H5 123(2)
N4 N5 H5 117(2)
C30 N6 C34 121.2(3)
C30 N6 C33 120.7(3)
C34 N6 C33 117.7(3)
C4 O1 H1 109.5
C2 O3 C1 118.5(3)
C21 O4 H4 109.5
C19 O6 C18 118.6(2)
C35 O7 H7 109.5
C36 O8 H8 113(2)
O3 C1 H1A 109.5
O3 C1 H1B 109.5
H1A C1 H1B 109.5
O3 C1 H1C 109.5
H1A C1 H1C 109.5
H1B C1 H1C 109.5
C3 C2 O3 124.6(3)
C3 C2 C7 120.3(3)
O3 C2 C7 115.1(3)
C2 C3 C4 119.7(3)
C2 C3 H3 120.1
C4 C3 H3 120.1
O1 C4 C3 117.5(3)
O1 C4 C5 121.3(3)
C3 C4 C5 121.2(3)
C6 C5 C4 117.2(3)
C6 C5 C8 120.3(3)
C4 C5 C8 122.4(3)
C7 C6 C5 122.2(3)
C7 C6 H6 118.9
C5 C6 H6 118.9
C6 C7 C2 119.3(3)
C6 C7 H7A 120.3
C2 C7 H7A 120.3
N1 C8 C5 120.4(3)
N1 C8 H8A 119.8
C5 C8 H8A 119.8
O2 C9 N2 120.3(3)
O2 C9 C10 122.2(3)
N2 C9 C10 117.5(3)
C11 C10 C15 116.0(3)
C11 C10 C9 119.4(3)
C15 C10 C9 124.6(3)
C12 C11 C10 122.5(3)
C12 C11 H11 118.8
C10 C11 H11 118.8
C11 C12 C13 121.6(3)
C11 C12 H12 119.2
C13 C12 H12 119.2
N3 C13 C14 121.9(3)
N3 C13 C12 121.9(3)
C14 C13 C12 116.1(3)
C15 C14 C13 121.6(3)
C15 C14 H14 119.2
C13 C14 H14 119.2
C14 C15 C10 122.2(3)
C14 C15 H15 118.9
C10 C15 H15 118.9
N3 C16 H16A 109.5
N3 C16 H16B 109.5
H16A C16 H16B 109.5
N3 C16 H16C 109.5
H16A C16 H16C 109.5
H16B C16 H16C 109.5
N3 C17 H17A 109.5
N3 C17 H17B 109.5
H17A C17 H17B 109.5
N3 C17 H17C 109.5
H17A C17 H17C 109.5
H17B C17 H17C 109.5
O6 C18 H18A 109.5
O6 C18 H18B 109.5
H18A C18 H18B 109.5
O6 C18 H18C 109.5
H18A C18 H18C 109.5
H18B C18 H18C 109.5
O6 C19 C20 124.5(3)
O6 C19 C24 114.9(3)
C20 C19 C24 120.5(3)
C19 C20 C21 119.9(3)
C19 C20 H20 120.1
C21 C20 H20 120.1
O4 C21 C20 117.0(3)
O4 C21 C22 121.9(3)
C20 C21 C22 121.1(3)
C23 C22 C21 117.0(3)
C23 C22 C25 120.0(3)
C21 C22 C25 122.9(3)
C24 C23 C22 122.6(3)
C24 C23 H23 118.7
C22 C23 H23 118.7
C23 C24 C19 118.8(3)
C23 C24 H24 120.6
C19 C24 H24 120.6
N4 C25 C22 122.1(3)
N4 C25 H25 118.9
C22 C25 H25 118.9
O5 C26 N5 121.6(3)
O5 C26 C27 121.7(3)
N5 C26 C27 116.7(3)
C28 C27 C32 116.5(3)
C28 C27 C26 118.4(3)
C32 C27 C26 125.1(3)
C29 C28 C27 122.5(3)
C29 C28 H28 118.7
C27 C28 H28 118.7
C28 C29 C30 121.0(3)
C28 C29 H29 119.5
C30 C29 H29 119.5
N6 C30 C31 121.4(3)
N6 C30 C29 121.9(3)
C31 C30 C29 116.7(3)
C32 C31 C30 121.6(3)
C32 C31 H31 119.2
C30 C31 H31 119.2
C31 C32 C27 121.6(3)
C31 C32 H32 119.2
C27 C32 H32 119.2
N6 C33 H33A 109.5
N6 C33 H33B 109.5
H33A C33 H33B 109.5
N6 C33 H33C 109.5
H33A C33 H33C 109.5
H33B C33 H33C 109.5
N6 C34 H34A 109.5
N6 C34 H34B 109.5
H34A C34 H34B 109.5
N6 C34 H34C 109.5
H34A C34 H34C 109.5
H34B C34 H34C 109.5
O7 C35 H35A 109.5
O7 C35 H35B 109.5
H35A C35 H35B 109.5
O7 C35 H35C 109.5
H35A C35 H35C 109.5
H35B C35 H35C 109.5
O8 C36 H36A 109.5
O8 C36 H36B 109.5
H36A C36 H36B 109.5
O8 C36 H36C 109.5
H36A C36 H36C 109.5
H36B C36 H36C 109.5

loop_
_geom_bond_atom_site_label_1
_geom_bond_atom_site_label_2
_geom_bond_distance
N1 C8 1.280(3)
N1 N2 1.377(3)
N2 C9 1.352(4)
N2 H2 0.903(10)
N3 C13 1.362(3)
N3 C16 1.444(4)
N3 C17 1.452(4)
N4 C25 1.287(4)
N4 N5 1.386(3)
N5 C26 1.352(4)
N5 H5 0.905(10)
N6 C30 1.371(4)
N6 C34 1.448(4)
N6 C33 1.451(4)
O1 C4 1.351(3)
O1 H1 0.8200
O2 C9 1.236(3)
O3 C2 1.371(3)
O3 C1 1.419(4)
O4 C21 1.353(3)
O4 H4 0.8200
O5 C26 1.238(3)
O6 C19 1.362(3)
O6 C18 1.418(3)
O7 C35 1.389(4)
O7 H7 0.8200
O8 C36 1.387(4)
O8 H8 0.848(10)
C1 H1A 0.9600
C1 H1B 0.9600
C1 H1C 0.9600
C2 C3 1.370(4)
C2 C7 1.385(4)
C3 C4 1.386(4)
C3 H3 0.9300
C4 C5 1.393(4)
C5 C6 1.392(4)
C5 C8 1.445(4)
C6 C7 1.366(4)
C6 H6 0.9300
C7 H7A 0.9300
C8 H8A 0.9300
C9 C10 1.475(4)
C10 C11 1.384(4)
C10 C15 1.394(4)
C11 C12 1.372(4)
C11 H11 0.9300
C12 C13 1.398(4)
C12 H12 0.9300
C13 C14 1.397(4)
C14 C15 1.374(4)
C14 H14 0.9300
C15 H15 0.9300
C16 H16A 0.9600
C16 H16B 0.9600
C16 H16C 0.9600
C17 H17A 0.9600
C17 H17B 0.9600
C17 H17C 0.9600
C18 H18A 0.9600
C18 H18B 0.9600
C18 H18C 0.9600
C19 C20 1.370(4)
C19 C24 1.391(4)
C20 C21 1.387(4)
C20 H20 0.9300
C21 C22 1.402(4)
C22 C23 1.388(4)
C22 C25 1.430(4)
C23 C24 1.373(4)
C23 H23 0.9300
C24 H24 0.9300
C25 H25 0.9300
C26 C27 1.478(4)
C27 C28 1.381(4)
C27 C32 1.396(4)
C28 C29 1.372(4)
C28 H28 0.9300
C29 C30 1.399(4)
C29 H29 0.9300
C30 C31 1.397(4)
C31 C32 1.373(4)
C31 H31 0.9300
C32 H32 0.9300
C33 H33A 0.9600
C33 H33B 0.9600
C33 H33C 0.9600
C34 H34A 0.9600
C34 H34B 0.9600
C34 H34C 0.9600
C35 H35A 0.9600
C35 H35B 0.9600
C35 H35C 0.9600
C36 H36A 0.9600
C36 H36B 0.9600
C36 H36C 0.9600

loop_
_geom_hbond_atom_site_label_D
_geom_hbond_atom_site_label_H
_geom_hbond_atom_site_label_A
_geom_hbond_site_symmetry_A
_geom_hbond_distance_DH
_geom_hbond_distance_HA
_geom_hbond_distance_DA
_geom_hbond_angle_DHA
O1 H1 N1 . 0.82 1.86 2.588(3) 147
O4 H4 N4 . 0.82 1.93 2.649(3) 146
O7 H7 O5 . 0.82 1.87 2.671(3) 166
O8 H8 O2 4_675 0.848(10) 1.864(11) 2.713(3) 179(4)
N5 H5 O8 1_455 0.905(10) 2.023(14) 2.892(4) 161(3)
N2 H2 O7 3_666 0.903(10) 2.014(15) 2.876(3) 159(3)

loop_
_cod_related_entry_id
_cod_related_entry_database
_cod_related_entry_code
1 ChemSpider 30658083
